data_7035957
loop_
_publ_author_name
'Schmied, Andy'
'Straube, Axel'
'Grell, Toni'
'J\"ahnigen, Sascha'
'Hey-Hawkins, Evamarie'

_publ_section_title
;
 Heterobimetallic complexes with highly flexible
 1,1'-bis(phospholanoalkyl)ferrocene ligands.
;
_journal_issue 43
_journal_name_full 'Dalton transactions (Cambridge, England : 2003)'
_journal_page_first 18760
_journal_page_last 18768
_journal_paper_doi 10.1039/c5dt02567b
_journal_volume 44
_journal_year 2015
_chemical_formula_sum 'C26 H40 Cl2 Fe P2 Pt'
_chemical_formula_weight 736.36
_chemical_name_systematic cis-Dichlorido-[1,1?-Bis(4-(phospholano)butyl)ferrocene-\k2P,P?]-platinum(II)
_space_group_IT_number 2
_symmetry_cell_setting triclinic
_symmetry_space_group_name_Hall '-P 1'
_symmetry_space_group_name_H-M 'P -1'
_atom_sites_solution_hydrogens geom
_atom_sites_solution_primary direct
_atom_sites_solution_secondary difmap
_audit_conform_dict_location ftp://ftp.iucr.org/pub/cif_core.dic
_audit_conform_dict_name cif_core.dic
_audit_conform_dict_version 2.4
_audit_creation_date 2015-07-06T08:17:23-00:00
_audit_creation_method 'WinGX routine CIF_UPDATE'
_audit_update_record
;
2015-07-06 deposited with the CCDC.
2015-07-24 downloaded from the CCDC.
;
_cell_angle_alpha 72.024(5)
_cell_angle_beta 85.158(5)
_cell_angle_gamma 76.207(5)
_cell_formula_units_Z 2
_cell_length_a 8.858(5)
_cell_length_b 10.490(5)
_cell_length_c 15.400(5)
_cell_measurement_reflns_used 7289
_cell_measurement_temperature 130(2)
_cell_measurement_theta_max 32.314
_cell_measurement_theta_min 2.132
_cell_volume 1321.8(11)
_computing_cell_refinement
;
        CrysAlisPro, Agilent Technologies,
        Version 1.171.36.28 (release 01-02-2013 CrysAlis171 .NET)
        (compiled Feb  1 2013,16:14:44)
;
_computing_data_collection
;
        CrysAlisPro, Agilent Technologies,
        Version 1.171.36.28 (release 01-02-2013 CrysAlis171 .NET)
        (compiled Feb  1 2013,16:14:44)
;
_computing_data_reduction
;
        CrysAlisPro, Agilent Technologies,
        Version 1.171.36.28 (release 01-02-2013 CrysAlis171 .NET)
        (compiled Feb  1 2013,16:14:44)
;
_computing_structure_refinement 'SHELXL-97 (Sheldrick, 2008)'
_diffrn_ambient_temperature 130(2)
_diffrn_detector_area_resol_mean 16.356
_diffrn_measured_fraction_theta_full 1
_diffrn_measured_fraction_theta_max 1
_diffrn_measurement_device_type 'Xcalibur, Sapphire3, Gemini'
_diffrn_measurement_method '\w scans'
_diffrn_orient_matrix_UB_11 0.0257837
_diffrn_orient_matrix_UB_12 0.0202164
_diffrn_orient_matrix_UB_13 -0.0460566
_diffrn_orient_matrix_UB_21 -0.0084719
_diffrn_orient_matrix_UB_22 0.0680904
_diffrn_orient_matrix_UB_23 0.0018283
_diffrn_orient_matrix_UB_31 0.0778625
_diffrn_orient_matrix_UB_32 -0.0165936
_diffrn_orient_matrix_UB_33 0.0148492
_diffrn_radiation_monochromator graphite
_diffrn_radiation_type MoK\a
_diffrn_radiation_wavelength 0.71073
_diffrn_reflns_av_R_equivalents 0.0287
_diffrn_reflns_av_unetI/netI 0.0444
_diffrn_reflns_limit_h_max 11
_diffrn_reflns_limit_h_min -9
_diffrn_reflns_limit_k_max 13
_diffrn_reflns_limit_k_min -13
_diffrn_reflns_limit_l_max 17
_diffrn_reflns_limit_l_min -19
_diffrn_reflns_number 10398
_diffrn_reflns_theta_full 26.37
_diffrn_reflns_theta_max 26.37
_diffrn_reflns_theta_min 2.09
_exptl_absorpt_coefficient_mu 6.172
_exptl_absorpt_correction_T_max 1
_exptl_absorpt_correction_T_min 0.95647
_exptl_absorpt_correction_type multi-scan
_exptl_absorpt_process_details
;
        CrysAlisPro, Agilent Technologies,
        Version 1.171.36.28 (release 01-02-2013 CrysAlis171 .NET)
        (compiled Feb  1 2013,16:14:44)
        Empirical absorption correction using spherical harmonics,
 implemented in SCALE3 ABSPACK scaling algorithm.
;
_exptl_crystal_colour 'clear orange'
_exptl_crystal_density_diffrn 1.85
_exptl_crystal_density_method 'not measured'
_exptl_crystal_description prism
_exptl_crystal_F_000 728
_exptl_crystal_size_max 0.15
_exptl_crystal_size_mid 0.1
_exptl_crystal_size_min 0.1
_refine_diff_density_max 0.768
_refine_diff_density_min -1.375
_refine_diff_density_rms 0.117
_refine_ls_extinction_method none
_refine_ls_goodness_of_fit_ref 0.917
_refine_ls_hydrogen_treatment constr
_refine_ls_matrix_type full
_refine_ls_number_parameters 289
_refine_ls_number_reflns 5383
_refine_ls_number_restraints 0
_refine_ls_restrained_S_all 0.917
_refine_ls_R_factor_all 0.0319
_refine_ls_R_factor_gt 0.0229
_refine_ls_shift/su_max 0.001
_refine_ls_shift/su_mean 0
_refine_ls_structure_factor_coef Fsqd
_refine_ls_weighting_details 'calc w=1/[\s^2^(Fo^2^)+(0.0219P)^2^+0.0000P] where P=(Fo^2^+2Fc^2^)/3'
_refine_ls_weighting_scheme calc
_refine_ls_wR_factor_gt 0.0452
_refine_ls_wR_factor_ref 0.0478
_reflns_number_gt 4678
_reflns_number_total 5383
_reflns_threshold_expression >2\s(I)
_cod_data_source_file c5dt02567b2.cif
_cod_data_source_block x1915fin
_cod_depositor_comments 'Adding full bibliography for 7035957--7035962.cif.'
_cod_original_sg_symbol_H-M P-1
_cod_database_code 7035957

loop_
_symmetry_equiv_pos_as_xyz
'x, y, z'
'-x, -y, -z'

loop_
_atom_site_label
_atom_site_type_symbol
_atom_site_fract_x
_atom_site_fract_y
_atom_site_fract_z
_atom_site_U_iso_or_equiv
_atom_site_adp_type
_atom_site_occupancy
_atom_site_symmetry_multiplicity
_atom_site_calc_flag
_atom_site_refinement_flags
Pt1 Pt 0.994157(14) -0.759686(14) 0.858660(10) 0.01192(4) Uani 1 1 d .
Fe1 Fe 1.35146(5) -0.73760(5) 0.36233(4) 0.01703(12) Uani 1 1 d .
P1 P 1.23185(9) -0.72325(9) 0.86314(6) 0.01266(18) Uani 1 1 d .
C6 C 1.4024(4) -0.5993(3) 0.4195(3) 0.0160(7) Uani 1 1 d .
C8 C 1.4590(4) -0.6010(4) 0.2706(3) 0.0230(8) Uani 1 1 d .
H8 H 1.4543 -0.5777 0.206 0.028 Uiso 1 1 calc R
C7 C 1.3565(4) -0.5346(4) 0.3268(3) 0.0217(8) Uani 1 1 d .
H7 H 1.271 -0.459 0.3061 0.026 Uiso 1 1 calc R
C10 C 1.5347(4) -0.7081(4) 0.4192(3) 0.0199(8) Uani 1 1 d .
H10 H 1.5898 -0.7699 0.4716 0.024 Uiso 1 1 calc R
C9 C 1.5701(4) -0.7082(4) 0.3272(3) 0.0218(8) Uani 1 1 d .
H9 H 1.6532 -0.7693 0.3074 0.026 Uiso 1 1 calc R
C1 C 1.1551(4) -0.7964(4) 0.4260(3) 0.0206(8) Uani 1 1 d .
C5 C 1.2859(4) -0.9103(4) 0.4434(3) 0.0273(9) Uani 1 1 d .
H5 H 1.3267 -0.9645 0.5017 0.033 Uiso 1 1 calc R
C2 C 1.1356(4) -0.7453(5) 0.3302(3) 0.0298(10) Uani 1 1 d .
H2 H 1.0573 -0.6694 0.2989 0.036 Uiso 1 1 calc R
C4 C 1.3438(5) -0.9283(5) 0.3590(4) 0.0396(12) Uani 1 1 d .
H4 H 1.43 -0.9975 0.3508 0.048 Uiso 1 1 calc R
C3 C 1.2527(5) -0.8265(5) 0.2886(3) 0.0433(13) Uani 1 1 d .
H3 H 1.2672 -0.8145 0.225 0.052 Uiso 1 1 calc R
C18 C 1.3547(3) -0.7340(4) 0.7642(2) 0.0159(7) Uani 1 1 d .
H18A H 1.4566 -0.7171 0.7734 0.019 Uiso 1 1 calc R
H18B H 1.3731 -0.8286 0.7597 0.019 Uiso 1 1 calc R
C16 C 1.3807(4) -0.6642(4) 0.5928(2) 0.0173(8) Uani 1 1 d .
H16A H 1.3722 -0.7559 0.5912 0.021 Uiso 1 1 calc R
H16B H 1.4915 -0.6688 0.6016 0.021 Uiso 1 1 calc R
C15 C 1.3286(4) -0.5587(4) 0.5008(2) 0.0171(8) Uani 1 1 d .
H15A H 1.2144 -0.5431 0.4967 0.021 Uiso 1 1 calc R
H15B H 1.3528 -0.4705 0.4989 0.021 Uiso 1 1 calc R
C17 C 1.2869(4) -0.6321(4) 0.6736(2) 0.0177(8) Uani 1 1 d .
H17A H 1.1779 -0.637 0.6687 0.021 Uiso 1 1 calc R
H17B H 1.2872 -0.5374 0.6727 0.021 Uiso 1 1 calc R
C19 C 1.3468(4) -0.8363(4) 0.9633(2) 0.0159(7) Uani 1 1 d .
H19A H 1.2954 -0.9111 0.9983 0.019 Uiso 1 1 calc R
H19B H 1.4524 -0.8773 0.9449 0.019 Uiso 1 1 calc R
C22 C 1.2479(4) -0.5634(4) 0.8816(3) 0.0188(8) Uani 1 1 d .
H22A H 1.2767 -0.499 0.8241 0.023 Uiso 1 1 calc R
H22B H 1.1482 -0.5184 0.9047 0.023 Uiso 1 1 calc R
C21 C 1.3760(4) -0.6058(4) 0.9529(3) 0.0196(8) Uani 1 1 d .
H21A H 1.4801 -0.6181 0.9236 0.023 Uiso 1 1 calc R
H21B H 1.3658 -0.535 0.9845 0.023 Uiso 1 1 calc R
C20 C 1.3534(4) -0.7405(4) 1.0198(3) 0.0210(8) Uani 1 1 d .
H20A H 1.2556 -0.7253 1.0551 0.025 Uiso 1 1 calc R
H20B H 1.4409 -0.7811 1.063 0.025 Uiso 1 1 calc R
C13 C 0.9283(4) -0.8439(4) 0.6507(3) 0.0231(8) Uani 1 1 d .
H13A H 0.9066 -0.7504 0.6575 0.028 Uiso 1 1 calc R
H13B H 0.8398 -0.8861 0.6776 0.028 Uiso 1 1 calc R
C14 C 1.0769(4) -0.9302(4) 0.7009(3) 0.0201(8) Uani 1 1 d .
H14A H 1.1636 -0.8868 0.672 0.024 Uiso 1 1 calc R
H14B H 1.0978 -1.0219 0.6912 0.024 Uiso 1 1 calc R
C12 C 0.9449(4) -0.8344(4) 0.5493(3) 0.0257(9) Uani 1 1 d .
H12A H 0.9833 -0.928 0.5434 0.031 Uiso 1 1 calc R
H12B H 0.8413 -0.7965 0.5208 0.031 Uiso 1 1 calc R
C11 C 1.0562(4) -0.7441(4) 0.4973(3) 0.0232(9) Uani 1 1 d .
H11A H 0.9944 -0.6506 0.4675 0.028 Uiso 1 1 calc R
H11B H 1.1252 -0.7362 0.5418 0.028 Uiso 1 1 calc R
P2 P 1.08071(9) -0.95573(9) 0.82326(7) 0.01497(19) Uani 1 1 d .
C26 C 0.9791(4) -1.0925(3) 0.8770(3) 0.0190(8) Uani 1 1 d .
H26A H 0.9539 -1.0973 0.9417 0.023 Uiso 1 1 calc R
H26B H 0.8815 -1.0775 0.8446 0.023 Uiso 1 1 calc R
C24 C 1.2519(4) -1.2155(4) 0.8958(3) 0.0194(8) Uani 1 1 d .
H24A H 1.3341 -1.2813 0.8741 0.023 Uiso 1 1 calc R
H24B H 1.259 -1.2407 0.9631 0.023 Uiso 1 1 calc R
C23 C 1.2757(4) -1.0683(4) 0.8522(3) 0.0223(9) Uani 1 1 d .
H23A H 1.3416 -1.0632 0.7965 0.027 Uiso 1 1 calc R
H23B H 1.327 -1.0399 0.8956 0.027 Uiso 1 1 calc R
C25 C 1.0922(4) -1.2233(4) 0.8700(3) 0.0215(8) Uani 1 1 d .
H25A H 1.0949 -1.2294 0.8069 0.026 Uiso 1 1 calc R
H25B H 1.0604 -1.3053 0.9121 0.026 Uiso 1 1 calc R
Cl1 Cl 0.87434(9) -0.55186(9) 0.88838(7) 0.01955(19) Uani 1 1 d .
Cl2 Cl 0.74268(9) -0.80242(9) 0.86046(7) 0.02008(19) Uani 1 1 d .

loop_
_atom_site_aniso_label
_atom_site_aniso_U_11
_atom_site_aniso_U_22
_atom_site_aniso_U_33
_atom_site_aniso_U_23
_atom_site_aniso_U_13
_atom_site_aniso_U_12
Pt1 0.01045(6) 0.01215(7) 0.01390(8) -0.00496(5) -0.00017(4) -0.00245(5)
Fe1 0.0197(2) 0.0201(3) 0.0155(3) -0.0083(2) 0.0018(2) -0.0094(2)
P1 0.0125(4) 0.0123(4) 0.0141(5) -0.0044(4) -0.0004(3) -0.0039(3)
C6 0.0180(16) 0.0133(17) 0.020(2) -0.0061(15) -0.0012(14) -0.0076(14)
C8 0.0279(19) 0.027(2) 0.017(2) -0.0043(17) 0.0035(15) -0.0176(17)
C7 0.0253(19) 0.0195(19) 0.018(2) 0.0006(16) -0.0035(15) -0.0078(16)
C10 0.0184(17) 0.0228(19) 0.023(2) -0.0113(17) 0.0009(14) -0.0067(15)
C9 0.0201(18) 0.026(2) 0.026(2) -0.0128(18) 0.0053(15) -0.0122(16)
C1 0.0194(17) 0.024(2) 0.022(2) -0.0065(17) 0.0019(14) -0.0133(16)
C5 0.031(2) 0.020(2) 0.035(3) -0.0105(19) 0.0043(17) -0.0130(17)
C2 0.028(2) 0.045(3) 0.022(2) -0.006(2) -0.0028(16) -0.025(2)
C4 0.039(2) 0.036(3) 0.064(4) -0.038(3) 0.023(2) -0.023(2)
C3 0.057(3) 0.077(4) 0.025(3) -0.033(3) 0.019(2) -0.052(3)
C18 0.0123(16) 0.0190(18) 0.017(2) -0.0047(15) 0.0003(13) -0.0058(14)
C16 0.0190(17) 0.0181(18) 0.017(2) -0.0061(16) 0.0004(14) -0.0077(15)
C15 0.0212(17) 0.0147(18) 0.018(2) -0.0044(15) -0.0017(14) -0.0081(14)
C17 0.0178(17) 0.0198(19) 0.018(2) -0.0052(16) -0.0003(14) -0.0084(15)
C19 0.0124(16) 0.0173(18) 0.016(2) -0.0028(15) -0.0032(13) -0.0023(14)
C22 0.0199(17) 0.0152(18) 0.024(2) -0.0074(16) -0.0022(14) -0.0053(15)
C21 0.0158(16) 0.024(2) 0.024(2) -0.0128(17) 0.0011(14) -0.0074(15)
C20 0.0174(17) 0.025(2) 0.021(2) -0.0088(17) -0.0034(14) -0.0041(15)
C13 0.0217(18) 0.030(2) 0.022(2) -0.0100(18) 0.0019(15) -0.0111(16)
C14 0.0256(18) 0.0195(19) 0.020(2) -0.0098(16) 0.0021(15) -0.0087(16)
C12 0.0244(19) 0.040(2) 0.020(2) -0.0117(19) 0.0015(15) -0.0185(18)
C11 0.0223(18) 0.029(2) 0.022(2) -0.0105(18) 0.0008(15) -0.0095(17)
P2 0.0139(4) 0.0137(4) 0.0194(5) -0.0074(4) 0.0010(3) -0.0043(4)
C26 0.0170(17) 0.0176(18) 0.024(2) -0.0057(16) 0.0021(14) -0.0082(15)
C24 0.0198(17) 0.0136(18) 0.023(2) -0.0043(16) -0.0011(14) -0.0023(14)
C23 0.0141(16) 0.0179(19) 0.037(3) -0.0123(18) -0.0025(15) -0.0021(15)
C25 0.0265(19) 0.0156(18) 0.025(2) -0.0066(16) 0.0005(15) -0.0084(15)
Cl1 0.0165(4) 0.0165(4) 0.0270(5) -0.0112(4) 0.0009(3) -0.0002(3)
Cl2 0.0113(4) 0.0236(5) 0.0286(6) -0.0117(4) 0.0003(3) -0.0051(3)

loop_
_atom_type_symbol
_atom_type_description
_atom_type_scat_dispersion_real
_atom_type_scat_dispersion_imag
_atom_type_scat_source
Fe Fe 0.3463 0.8444 'International Tables Vol C Tables 4.2.6.8 and 6.1.1.4'
Pt Pt -1.7033 8.3905 'International Tables Vol C Tables 4.2.6.8 and 6.1.1.4'
P P 0.1023 0.0942 'International Tables Vol C Tables 4.2.6.8 and 6.1.1.4'
C C 0.0033 0.0016 'International Tables Vol C Tables 4.2.6.8 and 6.1.1.4'
Cl Cl 0.1484 0.1585 'International Tables Vol C Tables 4.2.6.8 and 6.1.1.4'
H H 0 0 'International Tables Vol C Tables 4.2.6.8 and 6.1.1.4'

loop_
_geom_angle_atom_site_label_1
_geom_angle_atom_site_label_2
_geom_angle_atom_site_label_3
_geom_angle
P2 Pt1 P1 94.27(4)
P2 Pt1 Cl1 173.08(3)
P1 Pt1 Cl1 92.14(4)
P2 Pt1 Cl2 85.98(4)
P1 Pt1 Cl2 177.66(4)
Cl1 Pt1 Cl2 87.71(4)
C4 Fe1 C9 108.66(16)
C4 Fe1 C10 120.66(18)
C9 Fe1 C10 41.02(15)
C4 Fe1 C3 40.6(2)
C9 Fe1 C3 118.24(17)
C10 Fe1 C3 153.65(18)
C4 Fe1 C8 126.92(18)
C9 Fe1 C8 40.73(15)
C10 Fe1 C8 68.64(16)
C3 Fe1 C8 106.28(18)
C4 Fe1 C7 163.8(2)
C9 Fe1 C7 68.42(15)
C10 Fe1 C7 68.34(15)
C3 Fe1 C7 125.54(19)
C8 Fe1 C7 40.60(15)
C4 Fe1 C5 40.40(18)
C9 Fe1 C5 128.52(15)
C10 Fe1 C5 109.65(17)
C3 Fe1 C5 68.42(19)
C8 Fe1 C5 165.35(16)
C7 Fe1 C5 153.53(16)
C4 Fe1 C2 68.11(18)
C9 Fe1 C2 151.89(17)
C10 Fe1 C2 164.95(16)
C3 Fe1 C2 40.79(18)
C8 Fe1 C2 117.34(16)
C7 Fe1 C2 106.52(16)
C5 Fe1 C2 68.23(16)
C4 Fe1 C1 68.24(16)
C9 Fe1 C1 166.57(15)
C10 Fe1 C1 128.27(16)
C3 Fe1 C1 68.56(16)
C8 Fe1 C1 151.60(15)
C7 Fe1 C1 118.30(15)
C5 Fe1 C1 40.80(14)
C2 Fe1 C1 40.47(16)
C4 Fe1 C6 154.66(19)
C9 Fe1 C6 68.89(14)
C10 Fe1 C6 40.80(13)
C3 Fe1 C6 163.51(19)
C8 Fe1 C6 68.68(15)
C7 Fe1 C6 40.66(15)
C5 Fe1 C6 120.22(16)
C2 Fe1 C6 126.27(16)
C1 Fe1 C6 107.95(15)
C18 P1 C22 104.51(17)
C18 P1 C19 106.19(16)
C22 P1 C19 95.13(17)
C18 P1 Pt1 115.38(12)
C22 P1 Pt1 118.28(11)
C19 P1 Pt1 114.87(11)
C10 C6 C7 106.7(3)
C10 C6 C15 126.7(3)
C7 C6 C15 126.6(3)
C10 C6 Fe1 68.6(2)
C7 C6 Fe1 68.8(2)
C15 C6 Fe1 128.6(2)
C7 C8 C9 108.2(4)
C7 C8 Fe1 70.0(2)
C9 C8 Fe1 69.7(2)
C7 C8 H8 125.9
C9 C8 H8 125.9
Fe1 C8 H8 126
C8 C7 C6 108.9(3)
C8 C7 Fe1 69.4(2)
C6 C7 Fe1 70.5(2)
C8 C7 H7 125.5
C6 C7 H7 125.5
Fe1 C7 H7 126.1
C9 C10 C6 108.6(3)
C9 C10 Fe1 69.5(2)
C6 C10 Fe1 70.6(2)
C9 C10 H10 125.7
C6 C10 H10 125.7
Fe1 C10 H10 125.8
C10 C9 C8 107.6(3)
C10 C9 Fe1 69.50(19)
C8 C9 Fe1 69.52(19)
C10 C9 H9 126.2
C8 C9 H9 126.2
Fe1 C9 H9 126.4
C2 C1 C5 107.2(4)
C2 C1 C11 127.2(4)
C5 C1 C11 125.6(4)
C2 C1 Fe1 69.3(2)
C5 C1 Fe1 69.1(2)
C11 C1 Fe1 127.7(3)
C4 C5 C1 108.0(4)
C4 C5 Fe1 69.6(2)
C1 C5 Fe1 70.1(2)
C4 C5 H5 126
C1 C5 H5 126
Fe1 C5 H5 125.9
C1 C2 C3 108.5(4)
C1 C2 Fe1 70.2(2)
C3 C2 Fe1 69.3(2)
C1 C2 H2 125.7
C3 C2 H2 125.7
Fe1 C2 H2 126.3
C5 C4 C3 108.8(4)
C5 C4 Fe1 70.0(2)
C3 C4 Fe1 69.7(3)
C5 C4 H4 125.6
C3 C4 H4 125.6
Fe1 C4 H4 126.2
C4 C3 C2 107.5(4)
C4 C3 Fe1 69.7(3)
C2 C3 Fe1 69.9(3)
C4 C3 H3 126.3
C2 C3 H3 126.3
Fe1 C3 H3 125.7
C17 C18 P1 114.1(2)
C17 C18 H18A 108.7
P1 C18 H18A 108.7
C17 C18 H18B 108.7
P1 C18 H18B 108.7
H18A C18 H18B 107.6
C17 C16 C15 113.7(3)
C17 C16 H16A 108.8
C15 C16 H16A 108.8
C17 C16 H16B 108.8
C15 C16 H16B 108.8
H16A C16 H16B 107.7
C6 C15 C16 114.5(3)
C6 C15 H15A 108.6
C16 C15 H15A 108.6
C6 C15 H15B 108.6
C16 C15 H15B 108.6
H15A C15 H15B 107.6
C16 C17 C18 111.0(3)
C16 C17 H17A 109.4
C18 C17 H17A 109.4
C16 C17 H17B 109.4
C18 C17 H17B 109.4
H17A C17 H17B 108
C20 C19 P1 104.0(2)
C20 C19 H19A 111
P1 C19 H19A 111
C20 C19 H19B 111
P1 C19 H19B 111
H19A C19 H19B 109
C21 C22 P1 105.2(2)
C21 C22 H22A 110.7
P1 C22 H22A 110.7
C21 C22 H22B 110.7
P1 C22 H22B 110.7
H22A C22 H22B 108.8
C20 C21 C22 105.7(3)
C20 C21 H21A 110.6
C22 C21 H21A 110.6
C20 C21 H21B 110.6
C22 C21 H21B 110.6
H21A C21 H21B 108.7
C21 C20 C19 106.9(3)
C21 C20 H20A 110.3
C19 C20 H20A 110.3
C21 C20 H20B 110.3
C19 C20 H20B 110.3
H20A C20 H20B 108.6
C14 C13 C12 110.3(3)
C14 C13 H13A 109.6
C12 C13 H13A 109.6
C14 C13 H13B 109.6
C12 C13 H13B 109.6
H13A C13 H13B 108.1
C13 C14 P2 117.3(3)
C13 C14 H14A 108
P2 C14 H14A 108
C13 C14 H14B 108
P2 C14 H14B 108
H14A C14 H14B 107.2
C11 C12 C13 113.2(3)
C11 C12 H12A 108.9
C13 C12 H12A 108.9
C11 C12 H12B 108.9
C13 C12 H12B 108.9
H12A C12 H12B 107.8
C1 C11 C12 114.5(3)
C1 C11 H11A 108.6
C12 C11 H11A 108.6
C1 C11 H11B 108.6
C12 C11 H11B 108.6
H11A C11 H11B 107.6
C26 P2 C14 106.03(18)
C26 P2 C23 94.13(16)
C14 P2 C23 101.09(17)
C26 P2 Pt1 116.28(13)
C14 P2 Pt1 112.37(12)
C23 P2 Pt1 124.11(13)
C25 C26 P2 104.7(2)
C25 C26 H26A 110.8
P2 C26 H26A 110.8
C25 C26 H26B 110.8
P2 C26 H26B 110.8
H26A C26 H26B 108.9
C25 C24 C23 109.4(3)
C25 C24 H24A 109.8
C23 C24 H24A 109.8
C25 C24 H24B 109.8
C23 C24 H24B 109.8
H24A C24 H24B 108.2
C24 C23 P2 106.6(2)
C24 C23 H23A 110.4
P2 C23 H23A 110.4
C24 C23 H23B 110.4
P2 C23 H23B 110.4
H23A C23 H23B 108.6
C26 C25 C24 106.7(3)
C26 C25 H25A 110.4
C24 C25 H25A 110.4
C26 C25 H25B 110.4
C24 C25 H25B 110.4
H25A C25 H25B 108.6

loop_
_geom_bond_atom_site_label_1
_geom_bond_atom_site_label_2
_geom_bond_distance
Pt1 P2 2.2324(13)
Pt1 P1 2.2379(14)
Pt1 Cl1 2.3493(13)
Pt1 Cl2 2.3710(15)
Fe1 C4 2.034(4)
Fe1 C9 2.036(3)
Fe1 C10 2.036(4)
Fe1 C3 2.034(4)
Fe1 C8 2.033(4)
Fe1 C7 2.040(4)
Fe1 C5 2.040(4)
Fe1 C2 2.041(4)
Fe1 C1 2.054(3)
Fe1 C6 2.062(4)
P1 C18 1.813(4)
P1 C22 1.824(4)
P1 C19 1.840(3)
C6 C10 1.428(5)
C6 C7 1.425(5)
C6 C15 1.495(5)
C8 C7 1.413(5)
C8 C9 1.416(5)
C8 H8 0.95
C7 H7 0.95
C10 C9 1.426(5)
C10 H10 0.95
C9 H9 0.95
C1 C2 1.416(6)
C1 C5 1.427(5)
C1 C11 1.502(5)
C5 C4 1.407(6)
C5 H5 0.95
C2 C3 1.420(6)
C2 H2 0.95
C4 C3 1.410(7)
C4 H4 0.95
C3 H3 0.95
C18 C17 1.538(5)
C18 H18A 0.99
C18 H18B 0.99
C16 C17 1.518(5)
C16 C15 1.530(5)
C16 H16A 0.99
C16 H16B 0.99
C15 H15A 0.99
C15 H15B 0.99
C17 H17A 0.99
C17 H17B 0.99
C19 C20 1.531(5)
C19 H19A 0.99
C19 H19B 0.99
C22 C21 1.537(5)
C22 H22A 0.99
C22 H22B 0.99
C21 C20 1.516(5)
C21 H21A 0.99
C21 H21B 0.99
C20 H20A 0.99
C20 H20B 0.99
C13 C14 1.524(5)
C13 C12 1.530(5)
C13 H13A 0.99
C13 H13B 0.99
C14 P2 1.822(4)
C14 H14A 0.99
C14 H14B 0.99
C12 C11 1.534(5)
C12 H12A 0.99
C12 H12B 0.99
C11 H11A 0.99
C11 H11B 0.99
P2 C26 1.820(3)
P2 C23 1.847(3)
C26 C25 1.522(5)
C26 H26A 0.99
C26 H26B 0.99
C24 C25 1.528(5)
C24 C23 1.541(5)
C24 H24A 0.99
C24 H24B 0.99
C23 H23A 0.99
C23 H23B 0.99
C25 H25A 0.99
C25 H25B 0.99
